data_7201499
loop_
_publ_author_name
'Fu, Xiao-Fei'
'Yue, Yan-Feng'
'Guo, Rui'
'Li, Le-Le'
'Sun, Wei'
'Fang, Chen-Jie'
'Xu, Chun-Hu'
'Yan, Chun-Hua'

_publ_section_title
;
 An enhanced fluorescence in a tunable face-to-face \p&#x22EF;\p
 stacking assembly directed by the H-bonding
;
_journal_issue 11
_journal_name_full CrystEngComm
_journal_page_first 2268
_journal_paper_doi 10.1039/b910263a
_journal_volume 11
_journal_year 2009
_space_group_IT_number 1
_symmetry_cell_setting triclinic
_symmetry_Int_Tables_number 1
_symmetry_space_group_name_Hall 'P 1'
_symmetry_space_group_name_H-M 'P 1'
_audit_creation_date 2008-03-16
_audit_creation_method 'Materials Studio'
_cell_angle_alpha 90.1202
_cell_angle_beta 90.0148
_cell_angle_gamma 119.9487
_cell_length_a 22.9134
_cell_length_b 22.9102
_cell_length_c 15.8820
_cell_volume 7223.989
_cod_data_source_file ZIF-9.cif
_cod_data_source_block ZIF-9
_cod_original_sg_symbol_H-M P1
_cod_database_code 7201499

loop_
_symmetry_equiv_pos_as_xyz
x,y,z

loop_
_atom_site_label
_atom_site_type_symbol
_atom_site_fract_x
_atom_site_fract_y
_atom_site_fract_z
_atom_site_U_iso_or_equiv
_atom_site_adp_type
_atom_site_occupancy
C1 C 0.32524 0.02658 0.19517 0.00000 Uiso 1.00
C2 C 0.99191 0.35990 0.52850 0.00000 Uiso 1.00
C3 C 0.65858 0.69324 0.86181 0.00000 Uiso 1.00
C4 C 0.97649 0.29509 0.19275 0.00000 Uiso 1.00
C5 C 0.64316 0.62842 0.52608 0.00000 Uiso 1.00
C6 C 0.30982 0.96176 0.85943 0.00000 Uiso 1.00
C7 C 0.70240 0.67634 0.19326 0.00000 Uiso 1.00
C8 C 0.36905 0.00965 0.52661 0.00000 Uiso 1.00
C9 C 0.03573 0.34299 0.85993 0.00000 Uiso 1.00
C10 C 0.67474 0.97342 0.80485 0.00000 Uiso 1.00
C11 C 0.34141 0.30676 0.13818 0.00000 Uiso 1.00
C12 C 0.00809 0.64008 0.47151 0.00000 Uiso 1.00
C13 C 0.02350 0.70491 0.80725 0.00000 Uiso 1.00
C14 C 0.69018 0.03824 0.14058 0.00000 Uiso 1.00
C15 C 0.35684 0.37158 0.47392 0.00000 Uiso 1.00
C16 C 0.29760 0.32367 0.80674 0.00000 Uiso 1.00
C17 C 0.96427 0.65701 0.14007 0.00000 Uiso 1.00
C18 C 0.63095 0.99035 0.47339 0.00000 Uiso 1.00
H19 H 0.32932 0.07510 0.18572 0.00000 Uiso 1.00
H20 H 0.99599 0.40843 0.51906 0.00000 Uiso 1.00
H21 H 0.66269 0.74178 0.85235 0.00000 Uiso 1.00
H22 H 0.92619 0.25322 0.18385 0.00000 Uiso 1.00
H23 H 0.59286 0.58655 0.51718 0.00000 Uiso 1.00
H24 H 0.25952 0.91988 0.85053 0.00000 Uiso 1.00
H25 H 0.74365 0.66738 0.18150 0.00000 Uiso 1.00
H26 H 0.41029 0.00068 0.51486 0.00000 Uiso 1.00
H27 H 0.07696 0.33402 0.84818 0.00000 Uiso 1.00
H28 H 0.67065 0.92489 0.81430 0.00000 Uiso 1.00
H29 H 0.33731 0.25823 0.14764 0.00000 Uiso 1.00
H30 H 0.00401 0.59156 0.48096 0.00000 Uiso 1.00
H31 H 0.07380 0.74679 0.81614 0.00000 Uiso 1.00
H32 H 0.74048 0.08012 0.14948 0.00000 Uiso 1.00
H33 H 0.40714 0.41345 0.48281 0.00000 Uiso 1.00
H34 H 0.25636 0.33263 0.81849 0.00000 Uiso 1.00
H35 H 0.92304 0.66599 0.15183 0.00000 Uiso 1.00
H36 H 0.58971 0.99931 0.48514 0.00000 Uiso 1.00
C37 C 0.33238 0.94432 0.25195 0.00000 Uiso 1.00
C38 C 0.99904 0.27764 0.58529 0.00000 Uiso 1.00
C39 C 0.66569 0.61097 0.91862 0.00000 Uiso 1.00
C40 C 0.06327 0.38122 0.24866 0.00000 Uiso 1.00
C41 C 0.72995 0.71455 0.58198 0.00000 Uiso 1.00
C42 C 0.39660 0.04790 0.91531 0.00000 Uiso 1.00
C43 C 0.61788 0.67700 0.25386 0.00000 Uiso 1.00
C44 C 0.28453 0.01032 0.58720 0.00000 Uiso 1.00
C45 C 0.95122 0.34369 0.92054 0.00000 Uiso 1.00
C46 C 0.66762 0.05569 0.74805 0.00000 Uiso 1.00
C47 C 0.33431 0.38904 0.08138 0.00000 Uiso 1.00
C48 C 0.00095 0.72234 0.41471 0.00000 Uiso 1.00
C49 C 0.93673 0.61876 0.75137 0.00000 Uiso 1.00
C50 C 0.60340 0.95210 0.08469 0.00000 Uiso 1.00
C51 C 0.27006 0.28544 0.41802 0.00000 Uiso 1.00
C52 C 0.38212 0.32300 0.74614 0.00000 Uiso 1.00
C53 C 0.04878 0.65632 0.07945 0.00000 Uiso 1.00
C54 C 0.71547 0.98967 0.41280 0.00000 Uiso 1.00
H55 H 0.34374 0.91742 0.29858 0.00000 Uiso 1.00
H56 H 0.01039 0.25074 0.63192 0.00000 Uiso 1.00
H57 H 0.67703 0.58407 0.96527 0.00000 Uiso 1.00
H58 H 0.09267 0.41923 0.29468 0.00000 Uiso 1.00
H59 H 0.75934 0.75256 0.62799 0.00000 Uiso 1.00
H60 H 0.42600 0.08592 0.96132 0.00000 Uiso 1.00
H61 H 0.58071 0.66759 0.30132 0.00000 Uiso 1.00
H62 H 0.24735 0.00092 0.63465 0.00000 Uiso 1.00
H63 H 0.91405 0.33429 0.96800 0.00000 Uiso 1.00
H64 H 0.65628 0.08259 0.70142 0.00000 Uiso 1.00
H65 H 0.32297 0.41595 0.03474 0.00000 Uiso 1.00
H66 H 0.98960 0.74924 0.36808 0.00000 Uiso 1.00
H67 H 0.90734 0.58073 0.70537 0.00000 Uiso 1.00
H68 H 0.57400 0.91409 0.03868 0.00000 Uiso 1.00
H69 H 0.24066 0.24742 0.37202 0.00000 Uiso 1.00
H70 H 0.41929 0.33241 0.69868 0.00000 Uiso 1.00
H71 H 0.08595 0.66572 0.03200 0.00000 Uiso 1.00
H72 H 0.75265 0.99908 0.36535 0.00000 Uiso 1.00
C73 C 0.38583 0.20518 0.34065 0.00000 Uiso 1.00
C74 C 0.05250 0.53850 0.67398 0.00000 Uiso 1.00
C75 C 0.71918 0.87184 0.00729 0.00000 Uiso 1.00
C76 C 0.79894 0.18554 0.34098 0.00000 Uiso 1.00
C77 C 0.46562 0.51887 0.67431 0.00000 Uiso 1.00
C78 C 0.13228 0.85220 0.00764 0.00000 Uiso 1.00
C79 C 0.81366 0.60702 0.33638 0.00000 Uiso 1.00
C80 C 0.48033 0.94038 0.66969 0.00000 Uiso 1.00
C81 C 0.14700 0.27370 0.00303 0.00000 Uiso 1.00
C82 C 0.61415 0.79482 0.65934 0.00000 Uiso 1.00
C83 C 0.28083 0.12817 0.99271 0.00000 Uiso 1.00
C84 C 0.94750 0.46149 0.32602 0.00000 Uiso 1.00
C85 C 0.20106 0.81446 0.65902 0.00000 Uiso 1.00
C86 C 0.86772 0.14780 0.99237 0.00000 Uiso 1.00
C87 C 0.53438 0.48113 0.32569 0.00000 Uiso 1.00
C88 C 0.18634 0.39298 0.66362 0.00000 Uiso 1.00
C89 C 0.85300 0.72630 0.99697 0.00000 Uiso 1.00
C90 C 0.51966 0.05962 0.33031 0.00000 Uiso 1.00
H91 H 0.34898 0.19273 0.38969 0.00000 Uiso 1.00
H92 H 0.01566 0.52606 0.72303 0.00000 Uiso 1.00
H93 H 0.68233 0.85940 0.05633 0.00000 Uiso 1.00
H94 H 0.81068 0.15981 0.38901 0.00000 Uiso 1.00
H95 H 0.47736 0.49315 0.72234 0.00000 Uiso 1.00
H96 H 0.14403 0.82648 0.05566 0.00000 Uiso 1.00
H97 H 0.83854 0.64425 0.38509 0.00000 Uiso 1.00
H98 H 0.50522 0.97764 0.71837 0.00000 Uiso 1.00
H99 H 0.17188 0.31096 0.05171 0.00000 Uiso 1.00
H100 H 0.65100 0.80727 0.61029 0.00000 Uiso 1.00
H101 H 0.31768 0.14061 0.94367 0.00000 Uiso 1.00
H102 H 0.98434 0.47393 0.27698 0.00000 Uiso 1.00
H103 H 0.18931 0.84019 0.61100 0.00000 Uiso 1.00
H104 H 0.85597 0.17352 0.94434 0.00000 Uiso 1.00
H105 H 0.52264 0.50685 0.27765 0.00000 Uiso 1.00
H106 H 0.16146 0.35574 0.61491 0.00000 Uiso 1.00
H107 H 0.82811 0.68905 0.94829 0.00000 Uiso 1.00
H108 H 0.49478 0.02237 0.28163 0.00000 Uiso 1.00
C109 C 0.45717 0.20046 0.25485 0.00000 Uiso 1.00
C110 C 0.12383 0.53379 0.58817 0.00000 Uiso 1.00
C111 C 0.79051 0.86713 0.92148 0.00000 Uiso 1.00
C112 C 0.80618 0.26325 0.25640 0.00000 Uiso 1.00
C113 C 0.47285 0.59657 0.58971 0.00000 Uiso 1.00
C114 C 0.13952 0.92991 0.92305 0.00000 Uiso 1.00
C115 C 0.73703 0.53584 0.25090 0.00000 Uiso 1.00
C116 C 0.40368 0.86916 0.58426 0.00000 Uiso 1.00
C117 C 0.07035 0.20249 0.91758 0.00000 Uiso 1.00
C118 C 0.54283 0.79954 0.74515 0.00000 Uiso 1.00
C119 C 0.20950 0.13289 0.07851 0.00000 Uiso 1.00
C120 C 0.87617 0.46621 0.41183 0.00000 Uiso 1.00
C121 C 0.19381 0.73675 0.74361 0.00000 Uiso 1.00
C122 C 0.86048 0.07011 0.07698 0.00000 Uiso 1.00
C123 C 0.52715 0.40344 0.41029 0.00000 Uiso 1.00
C124 C 0.26298 0.46416 0.74909 0.00000 Uiso 1.00
C125 C 0.92965 0.79751 0.08242 0.00000 Uiso 1.00
C126 C 0.59631 0.13084 0.41575 0.00000 Uiso 1.00
H127 H 0.48636 0.18098 0.22570 0.00000 Uiso 1.00
H128 H 0.15304 0.51432 0.55902 0.00000 Uiso 1.00
H129 H 0.81971 0.84765 0.89233 0.00000 Uiso 1.00
H130 H 0.82741 0.31205 0.22734 0.00000 Uiso 1.00
H131 H 0.49407 0.64536 0.56062 0.00000 Uiso 1.00
H132 H 0.16074 0.97870 0.89398 0.00000 Uiso 1.00
H133 H 0.68832 0.50732 0.22168 0.00000 Uiso 1.00
H134 H 0.35496 0.84062 0.55506 0.00000 Uiso 1.00
H135 H 0.02163 0.17397 0.88838 0.00000 Uiso 1.00
H136 H 0.51363 0.81902 0.77431 0.00000 Uiso 1.00
H137 H 0.18030 0.15236 0.10767 0.00000 Uiso 1.00
H138 H 0.84696 0.48568 0.44098 0.00000 Uiso 1.00
H139 H 0.17259 0.68795 0.77267 0.00000 Uiso 1.00
H140 H 0.83925 0.02132 0.10607 0.00000 Uiso 1.00
H141 H 0.50592 0.35465 0.43938 0.00000 Uiso 1.00
H142 H 0.31169 0.49269 0.77830 0.00000 Uiso 1.00
H143 H 0.97836 0.82604 0.11163 0.00000 Uiso 1.00
H144 H 0.64503 0.15938 0.44494 0.00000 Uiso 1.00
C145 C 0.53806 0.13285 0.42866 0.00000 Uiso 1.00
C146 C 0.20472 0.46617 0.76200 0.00000 Uiso 1.00
C147 C 0.87139 0.79952 0.09533 0.00000 Uiso 1.00
C148 C 0.87624 0.40711 0.42596 0.00000 Uiso 1.00
C149 C 0.54290 0.74045 0.75928 0.00000 Uiso 1.00
C150 C 0.20956 0.07379 0.09263 0.00000 Uiso 1.00
C151 C 0.58845 0.46049 0.42264 0.00000 Uiso 1.00
C152 C 0.25512 0.79381 0.75598 0.00000 Uiso 1.00
C153 C 0.92178 0.12716 0.08933 0.00000 Uiso 1.00
C154 C 0.46194 0.86716 0.57134 0.00000 Uiso 1.00
C155 C 0.12861 0.20048 0.90468 0.00000 Uiso 1.00
C156 C 0.79529 0.53383 0.23799 0.00000 Uiso 1.00
C157 C 0.12376 0.59288 0.57405 0.00000 Uiso 1.00
C158 C 0.79044 0.92622 0.90737 0.00000 Uiso 1.00
C159 C 0.45709 0.25955 0.24072 0.00000 Uiso 1.00
C160 C 0.41154 0.53951 0.57736 0.00000 Uiso 1.00
C161 C 0.07822 0.87285 0.91069 0.00000 Uiso 1.00
C162 C 0.74488 0.20619 0.24402 0.00000 Uiso 1.00
H163 H 0.52785 0.16321 0.47129 0.00000 Uiso 1.00
H164 H 0.19451 0.49652 0.80464 0.00000 Uiso 1.00
H165 H 0.86119 0.82989 0.13795 0.00000 Uiso 1.00
H166 H 0.84728 0.36702 0.46956 0.00000 Uiso 1.00
H167 H 0.51395 0.70036 0.80289 0.00000 Uiso 1.00
H168 H 0.18060 0.03369 0.13624 0.00000 Uiso 1.00
H169 H 0.62896 0.46945 0.46464 0.00000 Uiso 1.00
H170 H 0.29562 0.80277 0.79799 0.00000 Uiso 1.00
H171 H 0.96229 0.13613 0.13134 0.00000 Uiso 1.00
H172 H 0.47214 0.83680 0.52871 0.00000 Uiso 1.00
H173 H 0.13881 0.17012 0.86205 0.00000 Uiso 1.00
H174 H 0.80550 0.50348 0.19535 0.00000 Uiso 1.00
H175 H 0.15272 0.63298 0.53045 0.00000 Uiso 1.00
H176 H 0.81941 0.96632 0.86376 0.00000 Uiso 1.00
H177 H 0.48605 0.29964 0.19711 0.00000 Uiso 1.00
H178 H 0.37104 0.53055 0.53536 0.00000 Uiso 1.00
H179 H 0.03771 0.86389 0.86868 0.00000 Uiso 1.00
H180 H 0.70438 0.19724 0.20201 0.00000 Uiso 1.00
C181 C 0.29683 0.04396 0.51184 0.00000 Uiso 1.00
C182 C 0.96353 0.37733 0.84518 0.00000 Uiso 1.00
C183 C 0.63018 0.71064 0.17850 0.00000 Uiso 1.00
C184 C 0.96906 0.25695 0.50753 0.00000 Uiso 1.00
C185 C 0.63572 0.59029 0.84086 0.00000 Uiso 1.00
C186 C 0.30241 0.92363 0.17419 0.00000 Uiso 1.00
C187 C 0.74833 0.70186 0.50461 0.00000 Uiso 1.00
C188 C 0.41498 0.03522 0.83795 0.00000 Uiso 1.00
C189 C 0.08166 0.36855 0.17129 0.00000 Uiso 1.00
C190 C 0.70317 0.95604 0.48816 0.00000 Uiso 1.00
C191 C 0.36982 0.28937 0.82150 0.00000 Uiso 1.00
C192 C 0.03647 0.62267 0.15481 0.00000 Uiso 1.00
C193 C 0.03093 0.74303 0.49247 0.00000 Uiso 1.00
C194 C 0.69759 0.07637 0.82581 0.00000 Uiso 1.00
C195 C 0.36428 0.40972 0.15914 0.00000 Uiso 1.00
C196 C 0.25167 0.29812 0.49539 0.00000 Uiso 1.00
C197 C 0.91835 0.63144 0.82874 0.00000 Uiso 1.00
C198 C 0.58501 0.96479 0.16205 0.00000 Uiso 1.00
H199 H 0.27154 0.06785 0.48338 0.00000 Uiso 1.00
H200 H 0.93825 0.40123 0.81673 0.00000 Uiso 1.00
H201 H 0.60488 0.73452 0.15005 0.00000 Uiso 1.00
H202 H 0.95104 0.20951 0.47569 0.00000 Uiso 1.00
H203 H 0.61770 0.54284 0.80903 0.00000 Uiso 1.00
H204 H 0.28440 0.87619 0.14234 0.00000 Uiso 1.00
H205 H 0.79607 0.72760 0.47279 0.00000 Uiso 1.00
H206 H 0.46272 0.06096 0.80612 0.00000 Uiso 1.00
H207 H 0.12940 0.39429 0.13946 0.00000 Uiso 1.00
H208 H 0.72846 0.93215 0.51663 0.00000 Uiso 1.00
H209 H 0.39512 0.26548 0.84996 0.00000 Uiso 1.00
H210 H 0.06175 0.59877 0.18326 0.00000 Uiso 1.00
H211 H 0.04895 0.79048 0.52431 0.00000 Uiso 1.00
H212 H 0.71561 0.12381 0.85765 0.00000 Uiso 1.00
H213 H 0.38230 0.45717 0.19097 0.00000 Uiso 1.00
H214 H 0.20393 0.27238 0.52722 0.00000 Uiso 1.00
H215 H 0.87061 0.60569 0.86057 0.00000 Uiso 1.00
H216 H 0.53727 0.93904 0.19388 0.00000 Uiso 1.00
Zn217 Zn 0.39563 0.07550 0.36046 0.00000 Uiso 1.00
Zn218 Zn 0.06230 0.40883 0.69378 0.00000 Uiso 1.00
Zn219 Zn 0.72897 0.74217 0.02710 0.00000 Uiso 1.00
Zn220 Zn 0.93303 0.32206 0.35807 0.00000 Uiso 1.00
Zn221 Zn 0.59970 0.65540 0.69138 0.00000 Uiso 1.00
Zn222 Zn 0.26636 0.98874 0.02474 0.00000 Uiso 1.00
Zn223 Zn 0.67671 0.60189 0.35538 0.00000 Uiso 1.00
Zn224 Zn 0.34337 0.93522 0.68872 0.00000 Uiso 1.00
Zn225 Zn 0.01005 0.26857 0.02205 0.00000 Uiso 1.00
Zn226 Zn 0.60436 0.92450 0.63955 0.00000 Uiso 1.00
Zn227 Zn 0.27103 0.25784 0.97290 0.00000 Uiso 1.00
Zn228 Zn 0.93770 0.59116 0.30622 0.00000 Uiso 1.00
Zn229 Zn 0.06697 0.67793 0.64194 0.00000 Uiso 1.00
Zn230 Zn 0.73364 0.01126 0.97528 0.00000 Uiso 1.00
Zn231 Zn 0.40030 0.34460 0.30862 0.00000 Uiso 1.00
Zn232 Zn 0.32329 0.39811 0.64462 0.00000 Uiso 1.00
Zn233 Zn 0.98996 0.73145 0.97795 0.00000 Uiso 1.00
Zn234 Zn 0.65662 0.06478 0.31128 0.00000 Uiso 1.00
N235 N 0.34689 0.00981 0.26499 0.00000 Uiso 1.00
N236 N 0.01356 0.34313 0.59833 0.00000 Uiso 1.00
N237 N 0.68023 0.67648 0.93165 0.00000 Uiso 1.00
N238 N 0.99635 0.33445 0.26204 0.00000 Uiso 1.00
N239 N 0.66302 0.66779 0.59536 0.00000 Uiso 1.00
N240 N 0.32968 0.00113 0.92870 0.00000 Uiso 1.00
N241 N 0.66384 0.65520 0.26292 0.00000 Uiso 1.00
N242 N 0.33048 0.98852 0.59627 0.00000 Uiso 1.00
N243 N 0.99716 0.32186 0.92960 0.00000 Uiso 1.00
N244 N 0.65309 0.99019 0.73502 0.00000 Uiso 1.00
N245 N 0.31977 0.32354 0.06835 0.00000 Uiso 1.00
N246 N 0.98644 0.65685 0.40168 0.00000 Uiso 1.00
N247 N 0.00365 0.66553 0.73797 0.00000 Uiso 1.00
N248 N 0.67032 0.99887 0.07130 0.00000 Uiso 1.00
N249 N 0.33698 0.33221 0.40464 0.00000 Uiso 1.00
N250 N 0.33617 0.34481 0.73707 0.00000 Uiso 1.00
N251 N 0.00284 0.67814 0.07040 0.00000 Uiso 1.00
N252 N 0.66952 0.01148 0.40373 0.00000 Uiso 1.00
N253 N 0.41180 0.16592 0.31844 0.00000 Uiso 1.00
N254 N 0.07847 0.49925 0.65176 0.00000 Uiso 1.00
N255 N 0.74514 0.83259 0.98507 0.00000 Uiso 1.00
N256 N 0.84050 0.25000 0.31807 0.00000 Uiso 1.00
N257 N 0.50717 0.58333 0.65138 0.00000 Uiso 1.00
N258 N 0.17384 0.91667 0.98472 0.00000 Uiso 1.00
N259 N 0.74885 0.58244 0.31348 0.00000 Uiso 1.00
N260 N 0.41551 0.91579 0.64681 0.00000 Uiso 1.00
N261 N 0.08218 0.24912 0.98014 0.00000 Uiso 1.00
N262 N 0.58819 0.83408 0.68156 0.00000 Uiso 1.00
N263 N 0.25486 0.16742 0.01493 0.00000 Uiso 1.00
N264 N 0.92153 0.50074 0.34824 0.00000 Uiso 1.00
N265 N 0.15950 0.75000 0.68194 0.00000 Uiso 1.00
N266 N 0.82616 0.08334 0.01530 0.00000 Uiso 1.00
N267 N 0.49282 0.41667 0.34862 0.00000 Uiso 1.00
N268 N 0.25116 0.41756 0.68651 0.00000 Uiso 1.00
N269 N 0.91782 0.75089 0.01986 0.00000 Uiso 1.00
N270 N 0.58449 0.08422 0.35319 0.00000 Uiso 1.00
N271 N 0.48939 0.08749 0.37438 0.00000 Uiso 1.00
N272 N 0.15606 0.42083 0.70770 0.00000 Uiso 1.00
N273 N 0.82273 0.75417 0.04104 0.00000 Uiso 1.00
N274 N 0.92168 0.40428 0.37145 0.00000 Uiso 1.00
N275 N 0.58834 0.73761 0.70476 0.00000 Uiso 1.00
N276 N 0.25500 0.07095 0.03812 0.00000 Uiso 1.00
N277 N 0.59294 0.50985 0.36890 0.00000 Uiso 1.00
N278 N 0.25961 0.84317 0.70225 0.00000 Uiso 1.00
N279 N 0.92627 0.17652 0.03559 0.00000 Uiso 1.00
N280 N 0.51061 0.91251 0.62561 0.00000 Uiso 1.00
N281 N 0.17727 0.24583 0.95896 0.00000 Uiso 1.00
N282 N 0.84394 0.57916 0.29230 0.00000 Uiso 1.00
N283 N 0.07832 0.59572 0.62856 0.00000 Uiso 1.00
N284 N 0.74500 0.92906 0.96188 0.00000 Uiso 1.00
N285 N 0.41165 0.26239 0.29523 0.00000 Uiso 1.00
N286 N 0.40706 0.49016 0.63110 0.00000 Uiso 1.00
N287 N 0.07373 0.82349 0.96442 0.00000 Uiso 1.00
N288 N 0.74039 0.15683 0.29775 0.00000 Uiso 1.00
N289 N 0.35067 0.04354 0.47350 0.00000 Uiso 1.00
N290 N 0.01736 0.37690 0.80683 0.00000 Uiso 1.00
N291 N 0.68402 0.71023 0.14015 0.00000 Uiso 1.00
N292 N 0.96449 0.30934 0.47165 0.00000 Uiso 1.00
N293 N 0.63116 0.64267 0.80496 0.00000 Uiso 1.00
N294 N 0.29782 0.97601 0.13831 0.00000 Uiso 1.00
N295 N 0.69309 0.64701 0.46928 0.00000 Uiso 1.00
N296 N 0.35974 0.98035 0.80263 0.00000 Uiso 1.00
N297 N 0.02642 0.31369 0.13595 0.00000 Uiso 1.00
N298 N 0.64933 0.95645 0.52651 0.00000 Uiso 1.00
N299 N 0.31598 0.28978 0.85984 0.00000 Uiso 1.00
N300 N 0.98264 0.62310 0.19317 0.00000 Uiso 1.00
N301 N 0.03551 0.69065 0.52836 0.00000 Uiso 1.00
N302 N 0.70216 0.02398 0.86170 0.00000 Uiso 1.00
N303 N 0.36884 0.35733 0.19504 0.00000 Uiso 1.00
N304 N 0.30691 0.35298 0.53072 0.00000 Uiso 1.00
N305 N 0.97358 0.68631 0.86405 0.00000 Uiso 1.00
N306 N 0.64025 0.01965 0.19738 0.00000 Uiso 1.00
